data_2216095
loop_
_publ_author_name
'Chundak, S. Yu.'
'Lukachinec, L. Yu.'
'Daszkiewicz, M.'

_publ_section_title
;Aqua(nitrato-\k^2^<i>O</i>,<i>O</i>')bis(4-nitrobenzohydrazide-\k^2^<i>N</i>^2^,<i>O</i>)cadmium(II)
 nitrate
;
_journal_coeditor_code PV2039
_journal_issue 11
_journal_name_full 'Acta Crystallographica Section E'
_journal_page_first m2815
_journal_page_last m2816
_journal_paper_doi 10.1107/S1600536807051914
_journal_volume 63
_journal_year 2007
_chemical_formula_iupac '[Cd (N O3) (C7 H7 N3 O3)2 (H2 O)] N O3'
_chemical_formula_moiety 'C14 H16 Cd N7 O10 +, N O3 -'
_chemical_formula_sum 'C14 H16 Cd N8 O13'
_chemical_formula_weight 616.75
_chemical_name_systematic
;
Aqua(nitrato-\k^2^O,O')bis(4-nitrobenzohydrazide-\k^2^N^2^,O)cadmium(II)
nitrate
;
_space_group_IT_number 2
_symmetry_cell_setting triclinic
_symmetry_space_group_name_Hall '-P 1'
_symmetry_space_group_name_H-M 'P -1'
_atom_sites_solution_hydrogens geom
_atom_sites_solution_primary direct
_atom_sites_solution_secondary difmap
_audit_creation_method SHELXL-97
_cell_angle_alpha 101.314(8)
_cell_angle_beta 96.944(7)
_cell_angle_gamma 92.410(7)
_cell_formula_units_Z 2
_cell_length_a 5.6112(5)
_cell_length_b 13.1253(12)
_cell_length_c 14.8985(13)
_cell_measurement_reflns_used 4512
_cell_measurement_temperature 293(2)
_cell_measurement_theta_max 28.70
_cell_measurement_theta_min 3.75
_cell_volume 1065.60(17)
_computing_cell_refinement 'CrysAlis (Mayer, 2006)'
_computing_data_collection 'CrysAlis (Mayer, 2006)'
_computing_data_reduction 'CrysAlis (Mayer, 2006)'
_computing_molecular_graphics 'DIAMOND (Brandenburg, 2005)'
_computing_publication_material 'publCIF (Westrip, 2007)'
_computing_structure_refinement 'SHELXL97 (Sheldrick, 1997)'
_computing_structure_solution 'SHELXS97 (Sheldrick, 1997)'
_diffrn_ambient_temperature 293(2)
_diffrn_detector_area_resol_mean '1024x1024 with blocks 2x2, 33.133pixel/mm'
_diffrn_measured_fraction_theta_full 0.984
_diffrn_measured_fraction_theta_max 0.984
_diffrn_measurement_device_type 'Kuma KM-4 with CCD area-detector'
_diffrn_measurement_method \w
_diffrn_radiation_monochromator graphite
_diffrn_radiation_source 'fine-focus sealed tube'
_diffrn_radiation_type MoK\a
_diffrn_radiation_wavelength 0.71073
_diffrn_reflns_av_R_equivalents 0.0273
_diffrn_reflns_av_sigmaI/netI 0.0348
_diffrn_reflns_limit_h_max 5
_diffrn_reflns_limit_h_min -7
_diffrn_reflns_limit_k_max 17
_diffrn_reflns_limit_k_min -17
_diffrn_reflns_limit_l_max 19
_diffrn_reflns_limit_l_min -20
_diffrn_reflns_number 15437
_diffrn_reflns_theta_full 28.70
_diffrn_reflns_theta_max 28.70
_diffrn_reflns_theta_min 3.75
_exptl_absorpt_coefficient_mu 1.113
_exptl_absorpt_correction_T_max 0.8705
_exptl_absorpt_correction_T_min 0.7321
_exptl_absorpt_correction_type numerical
_exptl_absorpt_process_details '(CrysAlis; Mayer, 2006)'
_exptl_crystal_colour 'pale yellow'
_exptl_crystal_density_diffrn 1.922
_exptl_crystal_density_method 'not measured'
_exptl_crystal_description prism
_exptl_crystal_F_000 616
_exptl_crystal_size_max 0.52
_exptl_crystal_size_mid 0.38
_exptl_crystal_size_min 0.27
_refine_diff_density_max 0.970
_refine_diff_density_min -0.481
_refine_ls_extinction_method none
_refine_ls_goodness_of_fit_ref 0.973
_refine_ls_hydrogen_treatment constr
_refine_ls_matrix_type full
_refine_ls_number_parameters 325
_refine_ls_number_reflns 5431
_refine_ls_number_restraints 0
_refine_ls_restrained_S_all 0.973
_refine_ls_R_factor_all 0.0340
_refine_ls_R_factor_gt 0.0257
_refine_ls_shift/su_max 0.002
_refine_ls_shift/su_mean 0.000
_refine_ls_structure_factor_coef Fsqd
_refine_ls_weighting_details 'calc w=1/[\s^2^(Fo^2^)+(0.0267P)^2^] where P=(Fo^2^+2Fc^2^)/3'
_refine_ls_weighting_scheme calc
_refine_ls_wR_factor_gt 0.0503
_refine_ls_wR_factor_ref 0.0524
_reflns_number_gt 4512
_reflns_number_total 5431
_reflns_threshold_expression I>2\s(I)
_cod_data_source_file pv2039.cif
_cod_data_source_block I
_cod_depositor_comments
;
The following automatic conversions were performed:
'_symmetry_cell_setting' value 'Triclinic' changed to 'triclinic'
according to '/home/saulius/struct/CIF-dictionaries/cif_core.dic'
dictionary named 'cif_core.dic' version 2.4.1 from 2010-06-29.

Automatic conversion script
Id: cif_fix_enum 1527 2010-12-29 10:47:43Z saulius 

The following automatic conversions were performed:

'_symmetry_cell_setting' value 'Triclinic' changed to 'triclinic'
according to /home/saulius/struct/CIF-dictionaries/cif_core.dic
dictionary named 'cif_core.dic' version 2.4.1 from 2010-06-29.

Automatic conversion script
Id: cif_fix_values 1715 2011-07-08 13:25:40Z adriana 
;
_cod_original_cell_volume 1065.60(16)
_cod_database_code 2216095
_cod_database_fobs_code 2216095

loop_
_symmetry_equiv_pos_as_xyz
'x, y, z'
'-x, -y, -z'

loop_
_atom_site_type_symbol
_atom_site_label
_atom_site_fract_x
_atom_site_fract_y
_atom_site_fract_z
_atom_site_U_iso_or_equiv
_atom_site_adp_type
_atom_site_calc_flag
_atom_site_refinement_flags
_atom_site_occupancy
Cd Cd1 0.59006(2) 0.274165(10) 0.565944(9) 0.03011(5) Uani d . 1
C C1A 0.5103(3) 0.52629(13) 0.81049(12) 0.0261(4) Uani d . 1
C C11A 0.5625(3) 0.46464(13) 0.71999(13) 0.0290(4) Uani d . 1
O O11A 0.4313(2) 0.38598(10) 0.68154(10) 0.0407(3) Uani d . 1
N N11A 0.7531(3) 0.49594(12) 0.68482(11) 0.0348(4) Uani d . 1
H H11A 0.8437 0.5527 0.7047 0.052 Uiso d . 1
N N12A 0.8041(3) 0.43772(14) 0.59929(12) 0.0460(4) Uani d . 1
H H21A 0.9605 0.4373 0.6088 0.069 Uiso d . 1
H H22A 0.7648 0.4700 0.5550 0.069 Uiso d . 1
C C2A 0.6575(3) 0.61149(14) 0.86218(13) 0.0330(4) Uani d . 1
H H2A 0.7939 0.6339 0.8398 0.040 Uiso calc R 1
C C3A 0.6004(3) 0.66265(14) 0.94665(13) 0.0326(4) Uani d . 1
H H3A 0.6975 0.7193 0.9815 0.039 Uiso calc R 1
C C4A 0.3976(3) 0.62799(13) 0.97783(12) 0.0268(4) Uani d . 1
N N41A 0.3394(3) 0.68027(12) 1.06882(11) 0.0333(4) Uani d . 1
O O41A 0.1525(3) 0.65143(12) 1.09355(10) 0.0501(4) Uani d . 1
O O42A 0.4805(3) 0.74886(12) 1.11520(10) 0.0508(4) Uani d . 1
C C5A 0.2474(3) 0.54486(14) 0.92790(13) 0.0323(4) Uani d . 1
H H5A 0.1096 0.5238 0.9502 0.039 Uiso calc R 1
C C6A 0.3066(3) 0.49366(14) 0.84399(13) 0.0318(4) Uani d . 1
H H6A 0.2088 0.4369 0.8098 0.038 Uiso calc R 1
C C1B 0.8042(3) 0.06198(13) 0.76333(12) 0.0260(4) Uani d . 1
C C11B 0.6867(3) 0.12651(13) 0.70058(11) 0.0249(4) Uani d . 1
O O11B 0.8056(2) 0.19365(10) 0.67342(9) 0.0330(3) Uani d . 1
N N11B 0.4503(3) 0.10695(12) 0.67616(11) 0.0299(3) Uani d . 1
H H11B 0.3780 0.0572 0.6923 0.045 Uiso d . 1
N N12B 0.3254(3) 0.15387(12) 0.60875(11) 0.0308(3) Uani d . 1
H H21B 0.2814 0.1053 0.5615 0.046 Uiso d . 1
H H22B 0.2058 0.1828 0.6323 0.046 Uiso d . 1
C C2B 1.0212(3) 0.10100(14) 0.81649(13) 0.0302(4) Uani d . 1
H H2B 1.0826 0.1678 0.8162 0.036 Uiso calc R 1
C C3B 1.1467(3) 0.04045(14) 0.87002(13) 0.0332(4) Uani d . 1
H H3B 1.2942 0.0651 0.9047 0.040 Uiso calc R 1
C C4B 1.0468(3) -0.05734(14) 0.87046(12) 0.0297(4) Uani d . 1
N N41B 1.1799(3) -0.12260(13) 0.92644(11) 0.0364(4) Uani d . 1
O O41B 1.0684(3) -0.19375(12) 0.94828(11) 0.0521(4) Uani d . 1
O O42B 1.3962(3) -0.10346(13) 0.94729(13) 0.0647(5) Uani d . 1
C C5B 0.8303(3) -0.09710(15) 0.82013(14) 0.0345(4) Uani d . 1
H H5B 0.7669 -0.1630 0.8225 0.041 Uiso calc R 1
C C6B 0.7087(3) -0.03661(14) 0.76572(13) 0.0337(4) Uani d . 1
H H6B 0.5623 -0.0622 0.7306 0.040 Uiso calc R 1
N N1A 0.8415(3) 0.12829(13) 0.44641(11) 0.0383(4) Uani d . 1
O O1A 0.9180(2) 0.22135(10) 0.48264(9) 0.0382(3) Uani d . 1
O O2A 0.6359(3) 0.09945(13) 0.45746(11) 0.0556(4) Uani d . 1
O O3A 0.9691(3) 0.06939(14) 0.40305(15) 0.0834(7) Uani d . 1
O OW1 0.3449(2) 0.32151(12) 0.45157(10) 0.0459(4) Uani d . 1
H HW1 0.2073 0.2912 0.4406 0.069 Uiso d . 1
H HW2 0.4094 0.3029 0.4051 0.069 Uiso d . 1
N N1B 0.7706(3) 0.32891(13) 0.31690(12) 0.0374(4) Uani d . 1
O O1B 0.7783(3) 0.40791(12) 0.37923(11) 0.0529(4) Uani d . 1
O O2B 0.5936(3) 0.26465(13) 0.30181(11) 0.0552(4) Uani d . 1
O O3B 0.9381(3) 0.31474(12) 0.26942(12) 0.0562(4) Uani d . 1

loop_
_atom_site_aniso_label
_atom_site_aniso_U_11
_atom_site_aniso_U_22
_atom_site_aniso_U_33
_atom_site_aniso_U_12
_atom_site_aniso_U_13
_atom_site_aniso_U_23
Cd1 0.03195(8) 0.02853(8) 0.03017(8) 0.00387(5) 0.00567(5) 0.00542(5)
C1A 0.0274(9) 0.0229(8) 0.0294(9) 0.0037(7) 0.0061(7) 0.0068(7)
C11A 0.0313(10) 0.0229(9) 0.0334(10) 0.0017(7) 0.0068(8) 0.0056(8)
O11A 0.0430(8) 0.0320(7) 0.0442(8) -0.0111(6) 0.0201(7) -0.0050(6)
N11A 0.0383(9) 0.0304(8) 0.0340(9) -0.0082(7) 0.0136(7) -0.0006(7)
N12A 0.0553(11) 0.0431(10) 0.0381(10) -0.0116(8) 0.0232(9) -0.0023(8)
C2A 0.0301(10) 0.0301(10) 0.0394(11) -0.0027(8) 0.0119(8) 0.0052(8)
C3A 0.0305(10) 0.0265(9) 0.0373(10) -0.0048(8) 0.0043(8) -0.0001(8)
C4A 0.0286(9) 0.0250(9) 0.0275(9) 0.0049(7) 0.0051(7) 0.0052(7)
N41A 0.0385(9) 0.0304(8) 0.0312(8) 0.0016(7) 0.0072(7) 0.0048(7)
O41A 0.0526(9) 0.0513(9) 0.0458(9) -0.0077(7) 0.0255(7) -0.0005(7)
O42A 0.0523(9) 0.0511(9) 0.0396(8) -0.0104(8) 0.0059(7) -0.0104(7)
C5A 0.0291(10) 0.0336(10) 0.0346(10) -0.0044(8) 0.0096(8) 0.0061(8)
C6A 0.0303(10) 0.0304(9) 0.0323(10) -0.0047(8) 0.0041(8) 0.0019(8)
C1B 0.0275(9) 0.0263(9) 0.0238(8) 0.0026(7) 0.0041(7) 0.0038(7)
C11B 0.0254(9) 0.0240(8) 0.0235(8) 0.0023(7) 0.0030(7) 0.0007(7)
O11B 0.0265(7) 0.0380(7) 0.0370(7) -0.0032(6) 0.0007(6) 0.0168(6)
N11B 0.0251(8) 0.0310(8) 0.0353(8) -0.0003(6) 0.0023(7) 0.0124(7)
N12B 0.0247(8) 0.0309(8) 0.0351(8) 0.0037(6) -0.0012(7) 0.0055(7)
C2B 0.0297(10) 0.0258(9) 0.0346(10) -0.0026(7) 0.0012(8) 0.0079(8)
C3B 0.0294(10) 0.0326(10) 0.0348(10) -0.0035(8) -0.0050(8) 0.0071(8)
C4B 0.0320(10) 0.0289(9) 0.0298(9) 0.0050(8) 0.0030(8) 0.0096(8)
N41B 0.0368(10) 0.0339(9) 0.0380(9) 0.0034(7) -0.0030(8) 0.0106(8)
O41B 0.0513(10) 0.0496(9) 0.0636(10) 0.0014(7) 0.0044(8) 0.0336(8)
O42B 0.0421(10) 0.0599(11) 0.0930(14) -0.0023(8) -0.0207(9) 0.0366(10)
C5B 0.0331(10) 0.0282(10) 0.0419(11) -0.0028(8) -0.0011(9) 0.0111(9)
C6B 0.0289(10) 0.0308(10) 0.0387(11) -0.0051(8) -0.0034(8) 0.0070(8)
N1A 0.0405(10) 0.0376(9) 0.0350(9) 0.0023(8) 0.0122(8) -0.0012(8)
O1A 0.0403(8) 0.0327(7) 0.0396(8) -0.0032(6) 0.0084(6) 0.0014(6)
O2A 0.0407(9) 0.0597(10) 0.0580(10) -0.0163(7) 0.0172(8) -0.0108(8)
O3A 0.0816(14) 0.0546(11) 0.1101(16) 0.0039(10) 0.0610(13) -0.0220(11)
OW1 0.0313(8) 0.0685(10) 0.0401(8) 0.0015(7) 0.0009(6) 0.0193(7)
N1B 0.0343(9) 0.0400(10) 0.0411(10) -0.0030(8) 0.0015(8) 0.0191(8)
O1B 0.0530(10) 0.0456(9) 0.0582(10) -0.0054(7) 0.0150(8) 0.0026(8)
O2B 0.0460(9) 0.0629(10) 0.0527(10) -0.0268(8) -0.0003(8) 0.0131(8)
O3B 0.0514(10) 0.0489(9) 0.0706(11) -0.0043(7) 0.0279(9) 0.0072(8)

loop_
_atom_type_symbol
_atom_type_description
_atom_type_scat_dispersion_real
_atom_type_scat_dispersion_imag
_atom_type_scat_source
C C 0.0033 0.0016 'International Tables Vol C Tables 4.2.6.8 and 6.1.1.4'
H H 0.0000 0.0000 'International Tables Vol C Tables 4.2.6.8 and 6.1.1.4'
N N 0.0061 0.0033 'International Tables Vol C Tables 4.2.6.8 and 6.1.1.4'
O O 0.0106 0.0060 'International Tables Vol C Tables 4.2.6.8 and 6.1.1.4'
Cd Cd -0.8075 1.2024 'International Tables Vol C Tables 4.2.6.8 and 6.1.1.4'

loop_
_geom_angle_atom_site_label_1
_geom_angle_atom_site_label_2
_geom_angle_atom_site_label_3
_geom_angle
_geom_angle_publ_flag
OW1 Cd1 O1A 98.97(5) y
OW1 Cd1 O2A 89.50(6) y
OW1 Cd1 O11A 93.34(5) y
OW1 Cd1 O11B 168.98(5) y
OW1 Cd1 N12A 90.92(6) y
OW1 Cd1 N12B 99.57(5) y
O11A Cd1 O1A 150.85(5) y
O11A Cd1 O2A 155.97(5) y
O11A Cd1 O11B 91.78(5) y
O11A Cd1 N12A 69.88(5) y
O11A Cd1 N12B 80.91(5) y
O11B Cd1 O1A 81.00(5) y
O11B Cd1 O2A 81.90(5) y
O11B Cd1 N12A 100.01(6) y
O11B Cd1 N12B 71.62(5) y
N12A Cd1 O1A 83.53(5) y
N12A Cd1 O2A 133.98(5) y
N12A Cd1 N12B 149.50(6) y
N12B Cd1 O1A 122.36(5) y
N12B Cd1 O2A 75.09(5) y
O1A Cd1 O2A 51.06(4) y
C6A C1A C2A 119.63(16) ?
C6A C1A C11A 116.70(16) ?
C2A C1A C11A 123.66(16) ?
O11A C11A N11A 122.42(17) ?
O11A C11A C1A 119.54(16) ?
N11A C11A C1A 118.03(16) ?
C11A O11A Cd1 115.35(12) ?
C11A N11A N12A 118.33(15) ?
C11A N11A H11A 127.5 ?
N12A N11A H11A 113.8 ?
N11A N12A Cd1 109.97(11) ?
N11A N12A H21A 101.8 ?
Cd1 N12A H21A 116.1 ?
N11A N12A H22A 110.9 ?
Cd1 N12A H22A 109.0 ?
H21A N12A H22A 108.9 ?
C3A C2A C1A 120.16(17) ?
C3A C2A H2A 119.9 ?
C1A C2A H2A 119.9 ?
C4A C3A C2A 118.62(17) ?
C4A C3A H3A 120.7 ?
C2A C3A H3A 120.7 ?
C3A C4A C5A 122.53(17) ?
C3A C4A N41A 118.90(16) ?
C5A C4A N41A 118.56(16) ?
O42A N41A O41A 123.75(17) ?
O42A N41A C4A 118.31(16) ?
O41A N41A C4A 117.94(16) ?
C4A C5A C6A 118.51(17) ?
C4A C5A H5A 120.7 ?
C6A C5A H5A 120.7 ?
C5A C6A C1A 120.53(17) ?
C5A C6A H6A 119.7 ?
C1A C6A H6A 119.7 ?
C6B C1B C2B 120.07(16) ?
C6B C1B C11B 121.82(16) ?
C2B C1B C11B 118.03(15) ?
O11B C11B N11B 122.99(16) ?
O11B C11B C1B 121.07(15) ?
N11B C11B C1B 115.94(15) ?
C11B O11B Cd1 114.86(11) ?
C11B N11B N12B 120.89(14) ?
C11B N11B H11B 120.1 ?
N12B N11B H11B 117.8 ?
N11B N12B Cd1 109.29(10) ?
N11B N12B H21B 106.6 ?
Cd1 N12B H21B 108.0 ?
N11B N12B H22B 107.2 ?
Cd1 N12B H22B 112.5 ?
H21B N12B H22B 113.0 ?
C3B C2B C1B 120.11(17) ?
C3B C2B H2B 119.9 ?
C1B C2B H2B 119.9 ?
C4B C3B C2B 118.22(17) ?
C4B C3B H3B 120.9 ?
C2B C3B H3B 120.9 ?
C5B C4B C3B 122.94(17) ?
C5B C4B N41B 118.46(16) ?
C3B C4B N41B 118.59(16) ?
O42B N41B O41B 123.56(17) ?
O42B N41B C4B 118.14(16) ?
O41B N41B C4B 118.29(16) ?
C4B C5B C6B 118.30(17) ?
C4B C5B H5B 120.9 ?
C6B C5B H5B 120.9 ?
C5B C6B C1B 120.33(17) ?
C5B C6B H6B 119.8 ?
C1B C6B H6B 119.8 ?
O3A N1A O2A 121.62(18) ?
O3A N1A O1A 120.49(18) ?
O2A N1A O1A 117.88(16) ?
N1A O1A Cd1 99.38(11) ?
N1A O2A Cd1 91.41(11) ?
Cd1 OW1 HW1 114.8 ?
Cd1 OW1 HW2 104.6 ?
HW1 OW1 HW2 106.1 ?
O3B N1B O1B 120.05(17) ?
O3B N1B O2B 120.16(18) ?
O1B N1B O2B 119.78(18) ?

loop_
_geom_bond_atom_site_label_1
_geom_bond_atom_site_label_2
_geom_bond_distance
_geom_bond_publ_flag
Cd1 OW1 2.2590(14) y
Cd1 O11A 2.3242(13) y
Cd1 O11B 2.3339(12) y
Cd1 N12A 2.3489(17) y
Cd1 N12B 2.3518(16) y
Cd1 O1A 2.3934(13) y
Cd1 O2A 2.5755(15) y
C1A C6A 1.386(2) ?
C1A C2A 1.399(3) ?
C1A C11A 1.499(2) ?
C11A O11A 1.240(2) ?
C11A N11A 1.331(2) ?
N11A N12A 1.419(2) ?
N11A H11A 0.8641 ?
N12A H21A 0.8728 ?
N12A H22A 0.8639 ?
C2A C3A 1.386(3) ?
C2A H2A 0.9300 ?
C3A C4A 1.373(2) ?
C3A H3A 0.9300 ?
C4A C5A 1.381(3) ?
C4A N41A 1.475(2) ?
N41A O42A 1.216(2) ?
N41A O41A 1.222(2) ?
C5A C6A 1.383(3) ?
C5A H5A 0.9300 ?
C6A H6A 0.9300 ?
C1B C6B 1.388(2) ?
C1B C2B 1.389(2) ?
C1B C11B 1.495(2) ?
C11B O11B 1.241(2) ?
C11B N11B 1.333(2) ?
N11B N12B 1.410(2) ?
N11B H11B 0.8442 ?
N12B H21B 0.8560 ?
N12B H22B 0.8629 ?
C2B C3B 1.387(3) ?
C2B H2B 0.9300 ?
C3B C4B 1.380(3) ?
C3B H3B 0.9300 ?
C4B C5B 1.372(3) ?
C4B N41B 1.473(2) ?
N41B O42B 1.219(2) ?
N41B O41B 1.220(2) ?
C5B C6B 1.385(3) ?
C5B H5B 0.9300 ?
C6B H6B 0.9300 ?
N1A O3A 1.220(2) ?
N1A O2A 1.239(2) ?
N1A O1A 1.268(2) ?
OW1 HW1 0.8358 ?
OW1 HW2 0.8199 ?
N1B O3B 1.242(2) ?
N1B O1B 1.244(2) ?
N1B O2B 1.245(2) ?

loop_
_geom_hbond_atom_site_label_D
_geom_hbond_atom_site_label_H
_geom_hbond_atom_site_label_A
_geom_hbond_site_symmetry_A
_geom_hbond_distance_DH
_geom_hbond_distance_HA
_geom_hbond_distance_DA
_geom_hbond_angle_DHA
N11A H11A O3B 2_766 0.86 2.03 2.886(2) 171.2
N12A H21A O1B 2_766 0.87 2.42 2.977(2) 122.2
N12A H22A O1B . 0.86 2.60 3.209(2) 128.8
N11B H11B O3A 2_656 0.84 2.59 3.176(2) 127.6
N12B H22B O11B 1_455 0.86 2.40 3.212(2) 156.9
OW1 HW1 O1A 1_455 0.84 2.05 2.815(2) 151.2
OW1 HW2 O2B . 0.82 1.95 2.769(2) 174.2

loop_
_geom_torsion_atom_site_label_1
_geom_torsion_atom_site_label_2
_geom_torsion_atom_site_label_3
_geom_torsion_atom_site_label_4
_geom_torsion
C6A C1A C11A O11A -3.2(3)
C2A C1A C11A O11A 175.24(18)
C6A C1A C11A N11A 178.11(17)
C2A C1A C11A N11A -3.4(3)
N11A C11A O11A Cd1 14.9(2)
C1A C11A O11A Cd1 -163.67(12)
OW1 Cd1 O11A C11A -106.43(14)
O11B Cd1 O11A C11A 83.33(14)
N12A Cd1 O11A C11A -16.68(14)
N12B Cd1 O11A C11A 154.41(14)
O1A Cd1 O11A C11A 8.7(2)
O2A Cd1 O11A C11A 157.28(13)
O11A C11A N11A N12A 1.2(3)
C1A C11A N11A N12A 179.79(16)
C11A N11A N12A Cd1 -15.8(2)
OW1 Cd1 N12A N11A 109.00(13)
O11A Cd1 N12A N11A 15.78(12)
O11B Cd1 N12A N11A -72.44(13)
N12B Cd1 N12A N11A -1.8(2)
O1A Cd1 N12A N11A -152.07(14)
O2A Cd1 N12A N11A -160.80(11)
C6A C1A C2A C3A 0.3(3)
C11A C1A C2A C3A -178.11(17)
C1A C2A C3A C4A -0.1(3)
C2A C3A C4A C5A -0.6(3)
C2A C3A C4A N41A 178.35(16)
C3A C4A N41A O42A -3.8(3)
C5A C4A N41A O42A 175.18(17)
C3A C4A N41A O41A 176.75(17)
C5A C4A N41A O41A -4.3(2)
C3A C4A C5A C6A 1.1(3)
N41A C4A C5A C6A -177.84(16)
C4A C5A C6A C1A -0.9(3)
C2A C1A C6A C5A 0.2(3)
C11A C1A C6A C5A 178.74(17)
C6B C1B C11B O11B -153.76(18)
C2B C1B C11B O11B 22.8(2)
C6B C1B C11B N11B 26.0(2)
C2B C1B C11B N11B -157.42(16)
N11B C11B O11B Cd1 -4.9(2)
C1B C11B O11B Cd1 174.84(11)
OW1 Cd1 O11B C11B -36.6(3)
O11A Cd1 O11B C11B 81.04(12)
N12A Cd1 O11B C11B 150.92(12)
N12B Cd1 O11B C11B 1.23(12)
O1A Cd1 O11B C11B -127.35(13)
O2A Cd1 O11B C11B -75.68(12)
O11B C11B N11B N12B 7.5(3)
C1B C11B N11B N12B -172.32(14)
C11B N11B N12B Cd1 -5.45(18)
OW1 Cd1 N12B N11B 175.23(10)
O11A Cd1 N12B N11B -92.89(11)
O11B Cd1 N12B N11B 2.05(10)
N12A Cd1 N12B N11B -76.23(16)
O1A Cd1 N12B N11B 68.13(12)
O2A Cd1 N12B N11B 88.32(11)
C6B C1B C2B C3B 1.9(3)
C11B C1B C2B C3B -174.74(16)
C1B C2B C3B C4B -1.6(3)
C2B C3B C4B C5B 0.3(3)
C2B C3B C4B N41B 179.43(16)
C5B C4B N41B O42B 157.60(19)
C3B C4B N41B O42B -21.6(3)
C5B C4B N41B O41B -21.4(3)
C3B C4B N41B O41B 159.45(18)
C3B C4B C5B C6B 0.8(3)
N41B C4B C5B C6B -178.35(16)
C4B C5B C6B C1B -0.5(3)
C2B C1B C6B C5B -0.8(3)
C11B C1B C6B C5B 175.71(17)
O3A N1A O1A Cd1 -173.76(18)
O2A N1A O1A Cd1 5.45(19)
OW1 Cd1 O1A N1A -85.00(12)
O11A Cd1 O1A N1A 161.17(11)
O11B Cd1 O1A N1A 83.85(11)
N12A Cd1 O1A N1A -174.90(12)
N12B Cd1 O1A N1A 22.41(13)
O2A Cd1 O1A N1A -2.98(11)
O3A N1A O2A Cd1 174.2(2)
O1A N1A O2A Cd1 -5.00(18)
OW1 Cd1 O2A N1A 104.98(12)
O11A Cd1 O2A N1A -157.92(12)
O11B Cd1 O2A N1A -81.93(12)
N12A Cd1 O2A N1A 14.19(16)
N12B Cd1 O2A N1A -154.98(13)
O1A Cd1 O2A N1A 3.01(11)
